data_4120211
loop_
_publ_author_name
'Zhaojin Wang'
'Hongde Ye'
'Yuguang Li'
'Yizhi Li'
'Hong Yan'

_publ_section_title
;
 Unprecedented Boron-Functionalized Carborane Derivatives by Facile and
 Selective Cobalt-Induced B-H Activation
;
_journal_name_full 'Journal of the American Chemical Society'
_journal_page_first 11289
_journal_page_last 11298
_journal_paper_doi 10.1021/ja4047075
_journal_volume 135
_journal_year 2013
_chemical_formula_moiety 'C33 H36 B10 Fe2 O2 S2'
_chemical_formula_sum 'C33 H36 B10 Fe2 O2 S2'
_chemical_formula_weight 748.54
_chemical_name_common 7d
_chemical_name_systematic
; 
 ? 
;
_space_group_IT_number 2
_symmetry_cell_setting triclinic
_symmetry_space_group_name_Hall '-P 1'
_symmetry_space_group_name_H-M 'P -1'
_atom_sites_solution_hydrogens geom
_atom_sites_solution_primary direct
_atom_sites_solution_secondary difmap
_audit_creation_method SHELXL-97
_cell_angle_alpha 78.168(4)
_cell_angle_beta 80.250(4)
_cell_angle_gamma 81.993(4)
_cell_formula_units_Z 2
_cell_length_a 7.136(2)
_cell_length_b 12.966(4)
_cell_length_c 19.116(7)
_cell_measurement_reflns_used 3893
_cell_measurement_temperature 291(2)
_cell_measurement_theta_max 25.54
_cell_measurement_theta_min 2.48
_cell_volume 1696.1(9)
_computing_cell_refinement SMART
_computing_data_collection 'SMART (Bruker, 2000)'
_computing_data_reduction 'SAINT (Bruker, 2000)'
_computing_molecular_graphics 'SHELXL-97 '
_computing_publication_material 'SHELXL-97 '
_computing_structure_refinement 'SHELXL-97 (Sheldrick, 1997)'
_computing_structure_solution 'SHELXTL (Bruker, 2000)'
_diffrn_ambient_temperature 291(2)
_diffrn_measured_fraction_theta_full 0.977
_diffrn_measured_fraction_theta_max 0.977
_diffrn_measurement_device_type 'Bruker Smart Apex CCD'
_diffrn_measurement_method 'phi and omega scans'
_diffrn_radiation_monochromator graphite
_diffrn_radiation_source 'fine-focus sealed tube'
_diffrn_radiation_type MoK\a
_diffrn_radiation_wavelength 0.71073
_diffrn_reflns_av_R_equivalents 0.0209
_diffrn_reflns_av_sigmaI/netI 0.0432
_diffrn_reflns_limit_h_max 8
_diffrn_reflns_limit_h_min -8
_diffrn_reflns_limit_k_max 15
_diffrn_reflns_limit_k_min -15
_diffrn_reflns_limit_l_max 23
_diffrn_reflns_limit_l_min -18
_diffrn_reflns_number 9265
_diffrn_reflns_theta_full 26.00
_diffrn_reflns_theta_max 26.00
_diffrn_reflns_theta_min 1.61
_exptl_absorpt_coefficient_mu 1.011
_exptl_absorpt_correction_T_max 0.8081
_exptl_absorpt_correction_T_min 0.7512
_exptl_absorpt_correction_type multi-scan
_exptl_absorpt_process_details SADABS
_exptl_crystal_colour Dark-red
_exptl_crystal_density_diffrn 1.466
_exptl_crystal_description block
_exptl_crystal_F_000 768
_exptl_crystal_size_max 0.30
_exptl_crystal_size_mid 0.24
_exptl_crystal_size_min 0.22
_refine_diff_density_max 1.673
_refine_diff_density_min -0.940
_refine_diff_density_rms 0.074
_refine_ls_extinction_method none
_refine_ls_goodness_of_fit_ref 1.096
_refine_ls_hydrogen_treatment constr
_refine_ls_matrix_type full
_refine_ls_number_parameters 442
_refine_ls_number_reflns 6515
_refine_ls_number_restraints 1
_refine_ls_restrained_S_all 1.096
_refine_ls_R_factor_all 0.0678
_refine_ls_R_factor_gt 0.0542
_refine_ls_shift/su_max 0.000
_refine_ls_shift/su_mean 0.000
_refine_ls_structure_factor_coef Fsqd
_refine_ls_weighting_details 'calc w=1/[\s^2^(Fo^2^)+(0.0495P)^2^+2.0735P] where P=(Fo^2^+2Fc^2^)/3'
_refine_ls_weighting_scheme calc
_refine_ls_wR_factor_gt 0.1183
_refine_ls_wR_factor_ref 0.1213
_reflns_number_gt 5149
_reflns_number_total 6515
_reflns_threshold_expression >2sigma(I)
_cod_data_source_file ja4047075_si_001_11.cif
_cod_data_source_block Z-7d
_cod_original_cell_volume 1696.2(10)
_cod_database_code 4120211

loop_
_symmetry_equiv_pos_as_xyz
'x, y, z'
'-x, -y, -z'

loop_
_atom_site_label
_atom_site_type_symbol
_atom_site_fract_x
_atom_site_fract_y
_atom_site_fract_z
_atom_site_U_iso_or_equiv
_atom_site_adp_type
_atom_site_occupancy
_atom_site_symmetry_multiplicity
_atom_site_calc_flag
_atom_site_refinement_flags
B3 B 0.1621(5) 0.9726(3) 0.7868(2) 0.0264(8) Uani 1 1 d .
B8 B 0.3382(6) 1.0665(4) 0.7543(2) 0.0346(9) Uani 1 1 d .
H8C H 0.3666 1.1046 0.6972 0.041 Uiso 1 1 calc R
B7 B 0.5279(6) 1.0251(4) 0.8108(2) 0.0371(10) Uani 1 1 d .
H7C H 0.6790 1.0349 0.7901 0.044 Uiso 1 1 calc R
B6 B 0.4701(6) 0.9137(4) 0.8728(2) 0.0352(9) Uani 1 1 d .
H6C H 0.5810 0.8503 0.8904 0.042 Uiso 1 1 calc R
B4 B 0.0647(6) 0.9872(3) 0.8794(2) 0.0292(8) Uani 1 1 d .
H4C H -0.0841 0.9739 0.9021 0.035 Uiso 1 1 calc R
B9 B 0.1231(6) 1.0992(3) 0.8126(2) 0.0314(9) Uani 1 1 d .
H9C H 0.0093 1.1583 0.7922 0.038 Uiso 1 1 calc R
B12 B 0.3454(6) 1.1362(3) 0.8266(2) 0.0333(9) Uani 1 1 d .
H12C H 0.3748 1.2196 0.8155 0.040 Uiso 1 1 calc R
B11 B 0.4314(6) 1.0414(4) 0.8983(2) 0.0367(10) Uani 1 1 d .
H11C H 0.5194 1.0637 0.9337 0.044 Uiso 1 1 calc R
B5 B 0.2575(6) 0.9513(4) 0.9325(2) 0.0362(10) Uani 1 1 d .
H5C H 0.2333 0.9144 0.9900 0.043 Uiso 1 1 calc R
B10 B 0.1868(6) 1.0856(4) 0.9011(2) 0.0358(9) Uani 1 1 d .
H10C H 0.1150 1.1371 0.9390 0.043 Uiso 1 1 calc R
C1 C 0.2424(5) 0.8894(3) 0.86374(18) 0.0295(7) Uani 1 1 d .
C2 C 0.4048(5) 0.9377(3) 0.78731(18) 0.0288(7) Uani 1 1 d .
C10 C -0.0100(6) 0.7440(3) 0.9117(2) 0.0461(10) Uani 1 1 d .
H10 H -0.0822 0.8069 0.9202 0.055 Uiso 1 1 calc R
C11 C -0.1004(7) 0.6575(3) 0.9232(2) 0.0499(11) Uani 1 1 d .
H11 H -0.2299 0.6641 0.9416 0.060 Uiso 1 1 calc R
C12 C -0.0165(6) 0.5557(3) 0.9099(2) 0.0385(9) Uani 1 1 d .
C13 C -0.1384(6) 0.4703(3) 0.9132(2) 0.0420(9) Uani 1 1 d .
C14 C -0.0749(6) 0.3669(3) 0.9020(2) 0.0438(10) Uani 1 1 d .
H14 H 0.0596 0.3384 0.8924 0.053 Uiso 1 1 calc R
C15 C -0.2277(6) 0.3132(3) 0.9025(2) 0.0445(10) Uani 1 1 d .
H15 H -0.2219 0.2403 0.8949 0.053 Uiso 1 1 calc R
C16 C -0.3946(6) 0.3817(3) 0.9171(2) 0.0462(10) Uani 1 1 d .
H16 H -0.5260 0.3646 0.9213 0.055 Uiso 1 1 calc R
C17 C -0.3400(6) 0.4833(4) 0.9214(2) 0.0477(11) Uani 1 1 d .
H17 H -0.4254 0.5462 0.9314 0.057 Uiso 1 1 calc R
C19 C -0.1502(7) 0.5570(4) 0.7408(2) 0.0506(11) Uani 1 1 d .
H19 H -0.0787 0.6164 0.7405 0.061 Uiso 1 1 calc R
C20 C -0.0780(7) 0.4594(4) 0.7263(2) 0.0502(11) Uani 1 1 d .
H20 H 0.0582 0.4345 0.7164 0.060 Uiso 1 1 calc R
C21 C -0.2225(6) 0.4020(4) 0.7287(2) 0.0445(10) Uani 1 1 d .
H21 H -0.2075 0.3284 0.7217 0.053 Uiso 1 1 calc R
C22 C -0.3975(7) 0.4620(3) 0.7447(3) 0.0480(11) Uani 1 1 d .
H22 H -0.5271 0.4425 0.7482 0.058 Uiso 1 1 calc R
C18 C -0.3424(7) 0.5581(4) 0.7461(3) 0.0542(12) Uani 1 1 d .
H18 H -0.4331 0.6192 0.7560 0.065 Uiso 1 1 calc R
C8 C 0.1033(5) 0.9274(3) 0.72484(17) 0.0254(7) Uani 1 1 d .
C7 C -0.0241(5) 0.9963(3) 0.67367(19) 0.0319(8) Uani 1 1 d .
H7 H -0.0641 1.0680 0.6723 0.038 Uiso 1 1 calc R
C6 C -0.0691(5) 0.9372(3) 0.63115(19) 0.0317(8) Uani 1 1 d .
H6 H -0.1441 0.9601 0.5944 0.038 Uiso 1 1 calc R
C5 C 0.0226(5) 0.8278(3) 0.65315(18) 0.0295(7) Uani 1 1 d .
H5 H -0.0375 0.7720 0.6404 0.035 Uiso 1 1 calc R
C9 C 0.0152(5) 0.8225(3) 0.73449(18) 0.0289(7) Uani 1 1 d .
H9A H 0.0941 0.7617 0.7569 0.035 Uiso 1 1 calc R
H9B H -0.1141 0.8250 0.7603 0.035 Uiso 1 1 calc R
C3 C 0.2939(5) 0.9035(3) 0.67093(18) 0.0274(7) Uani 1 1 d .
H3 H 0.3263 0.9690 0.6377 0.033 Uiso 1 1 calc R
C4 C 0.2426(5) 0.8248(3) 0.62848(18) 0.0257(7) Uani 1 1 d .
H4 H 0.3068 0.7536 0.6434 0.031 Uiso 1 1 calc R
C23 C 0.2867(6) 0.8612(3) 0.5466(2) 0.0385(9) Uani 1 1 d U
C24 C 0.3194(5) 0.7824(3) 0.50027(19) 0.0304(7) Uani 1 1 d .
C25 C 0.3204(6) 0.6714(3) 0.5179(2) 0.0386(9) Uani 1 1 d .
H25 H 0.2864 0.6307 0.5666 0.046 Uiso 1 1 calc R
C26 C 0.3770(6) 0.6282(3) 0.4556(2) 0.0424(9) Uani 1 1 d .
H26 H 0.3910 0.5529 0.4526 0.051 Uiso 1 1 calc R
C27 C 0.4168(6) 0.7149(3) 0.3972(2) 0.0455(10) Uani 1 1 d .
H27 H 0.4636 0.7087 0.3468 0.055 Uiso 1 1 calc R
C28 C 0.3789(5) 0.8101(3) 0.4238(2) 0.0356(8) Uani 1 1 d .
H28 H 0.3915 0.8817 0.3956 0.043 Uiso 1 1 calc R
C29 C 0.7509(6) 0.7485(4) 0.5392(2) 0.0432(10) Uani 1 1 d .
H29 H 0.7081 0.7836 0.5808 0.052 Uiso 1 1 calc R
C30 C 0.7778(6) 0.6375(3) 0.5402(2) 0.0450(10) Uani 1 1 d .
H30A H 0.7507 0.5828 0.5832 0.054 Uiso 1 1 calc R
C31 C 0.8437(6) 0.6189(3) 0.4732(2) 0.0428(10) Uani 1 1 d .
H31 H 0.8720 0.5492 0.4591 0.051 Uiso 1 1 calc R
C32 C 0.8636(6) 0.7177(3) 0.4266(2) 0.0443(10) Uani 1 1 d .
H32 H 0.9087 0.7284 0.3745 0.053 Uiso 1 1 calc R
C33 C 0.8080(5) 0.7976(3) 0.4674(2) 0.0398(9) Uani 1 1 d .
H33 H 0.8090 0.8739 0.4494 0.048 Uiso 1 1 calc R
Fe1 Fe 0.58466(7) 0.71179(4) 0.47449(3) 0.02663(13) Uani 1 1 d .
Fe2 Fe -0.23452(9) 0.44743(4) 0.82473(3) 0.03753(15) Uani 1 1 d .
O1 O 0.1606(4) 0.5422(2) 0.89579(15) 0.0434(7) Uani 1 1 d .
S1 S 0.23027(14) 0.74772(7) 0.88222(5) 0.0361(2) Uani 1 1 d .
S2 S 0.48688(12) 0.85148(8) 0.72534(5) 0.0335(2) Uani 1 1 d .
O2 O 0.2921(4) 0.9554(2) 0.51790(15) 0.0434(7) Uani 1 1 d U

loop_
_atom_site_aniso_label
_atom_site_aniso_U_11
_atom_site_aniso_U_22
_atom_site_aniso_U_33
_atom_site_aniso_U_23
_atom_site_aniso_U_13
_atom_site_aniso_U_12
B3 0.0222(18) 0.033(2) 0.0254(19) -0.0101(16) -0.0039(14) 0.0000(15)
B8 0.039(2) 0.041(2) 0.026(2) -0.0086(17) 0.0001(17) -0.0131(19)
B7 0.030(2) 0.053(3) 0.035(2) -0.019(2) 0.0001(17) -0.015(2)
B6 0.030(2) 0.048(2) 0.034(2) -0.0171(19) -0.0109(17) -0.0017(18)
B4 0.029(2) 0.032(2) 0.0232(19) -0.0032(16) 0.0037(15) -0.0033(16)
B9 0.033(2) 0.0279(19) 0.033(2) -0.0076(16) 0.0021(17) -0.0080(17)
B12 0.041(2) 0.032(2) 0.030(2) -0.0100(17) -0.0011(17) -0.0113(18)
B11 0.038(2) 0.045(2) 0.030(2) -0.0126(19) -0.0009(18) -0.0114(19)
B5 0.041(2) 0.045(2) 0.025(2) -0.0049(18) -0.0079(18) -0.012(2)
B10 0.038(2) 0.039(2) 0.031(2) -0.0134(18) 0.0036(18) -0.0089(18)
C1 0.0282(18) 0.0330(18) 0.0270(18) -0.0037(14) -0.0049(14) -0.0041(14)
C2 0.0213(16) 0.0391(19) 0.0275(17) -0.0088(15) -0.0012(13) -0.0068(14)
C10 0.042(2) 0.042(2) 0.051(2) -0.0197(19) 0.0190(19) -0.0082(18)
C11 0.052(3) 0.040(2) 0.047(2) -0.0056(19) 0.020(2) -0.004(2)
C12 0.045(2) 0.042(2) 0.0303(19) -0.0064(16) -0.0121(17) -0.0025(18)
C13 0.047(2) 0.046(2) 0.033(2) -0.0046(17) -0.0052(17) -0.0114(19)
C14 0.043(2) 0.036(2) 0.049(2) 0.0092(18) -0.0150(19) -0.0071(18)
C15 0.043(2) 0.042(2) 0.048(2) -0.0021(19) -0.0069(19) -0.0094(18)
C16 0.047(2) 0.042(2) 0.047(2) -0.0142(19) 0.0129(19) -0.0119(19)
C17 0.049(3) 0.046(2) 0.046(2) -0.016(2) 0.015(2) -0.016(2)
C19 0.056(3) 0.047(2) 0.045(2) 0.004(2) -0.011(2) -0.006(2)
C20 0.050(3) 0.061(3) 0.039(2) -0.015(2) 0.0053(19) -0.011(2)
C21 0.037(2) 0.056(3) 0.043(2) -0.017(2) -0.0103(18) 0.0058(19)
C22 0.047(2) 0.042(2) 0.058(3) -0.014(2) -0.026(2) 0.0136(19)
C18 0.067(3) 0.037(2) 0.054(3) 0.004(2) -0.021(2) 0.006(2)
C8 0.0201(16) 0.0343(18) 0.0214(16) -0.0069(14) -0.0028(12) 0.0005(13)
C7 0.0229(17) 0.044(2) 0.0271(18) -0.0049(16) -0.0024(14) -0.0011(15)
C6 0.0171(16) 0.049(2) 0.0264(17) -0.0012(16) -0.0053(13) 0.0004(15)
C5 0.0301(18) 0.0380(19) 0.0204(16) -0.0042(14) -0.0010(13) -0.0092(15)
C9 0.0218(16) 0.044(2) 0.0219(17) -0.0030(15) -0.0056(13) -0.0072(14)
C3 0.0267(17) 0.0249(16) 0.0291(18) -0.0043(14) -0.0011(14) -0.0021(13)
C4 0.0255(17) 0.0271(16) 0.0235(16) -0.0059(13) -0.0021(13) 0.0011(13)
C23 0.045(2) 0.042(2) 0.030(2) -0.0064(16) -0.0121(17) -0.0025(18)
C24 0.0285(18) 0.0347(18) 0.0273(18) -0.0071(15) -0.0049(14) 0.0020(15)
C25 0.037(2) 0.039(2) 0.042(2) -0.0075(17) -0.0047(17) -0.0116(17)
C26 0.042(2) 0.041(2) 0.050(2) -0.0174(19) -0.0131(19) -0.0071(18)
C27 0.056(3) 0.053(2) 0.033(2) -0.0153(19) -0.0188(19) -0.001(2)
C28 0.034(2) 0.045(2) 0.0269(18) -0.0071(16) -0.0073(15) 0.0012(17)
C29 0.040(2) 0.055(3) 0.039(2) -0.0144(19) -0.0152(18) -0.0023(19)
C30 0.037(2) 0.048(2) 0.044(2) 0.0081(19) -0.0120(18) 0.0000(18)
C31 0.037(2) 0.041(2) 0.050(2) -0.0099(19) -0.0156(18) 0.0115(17)
C32 0.032(2) 0.053(2) 0.043(2) -0.0083(19) 0.0050(17) -0.0018(18)
C33 0.033(2) 0.035(2) 0.052(2) -0.0075(18) -0.0072(17) -0.0063(16)
Fe1 0.0268(3) 0.0254(2) 0.0289(3) -0.0083(2) -0.0043(2) -0.00189(19)
Fe2 0.0460(3) 0.0345(3) 0.0337(3) -0.0065(2) -0.0098(2) -0.0048(2)
O1 0.0430(17) 0.0477(16) 0.0473(16) -0.0136(13) -0.0310(13) 0.0050(13)
S1 0.0365(5) 0.0307(5) 0.0407(5) -0.0029(4) -0.0151(4) 0.0037(4)
S2 0.0198(4) 0.0487(5) 0.0340(5) -0.0168(4) -0.0054(3) 0.0046(4)
O2 0.0430(16) 0.0477(16) 0.0473(16) -0.0136(13) -0.0310(13) 0.0050(13)

loop_
_atom_type_symbol
_atom_type_description
_atom_type_scat_dispersion_real
_atom_type_scat_dispersion_imag
_atom_type_scat_source
C C 0.0033 0.0016 'International Tables Vol C Tables 4.2.6.8 and 6.1.1.4'
H H 0.0000 0.0000 'International Tables Vol C Tables 4.2.6.8 and 6.1.1.4'
B B 0.0013 0.0007 'International Tables Vol C Tables 4.2.6.8 and 6.1.1.4'
O O 0.0106 0.0060 'International Tables Vol C Tables 4.2.6.8 and 6.1.1.4'
S S 0.1246 0.1234 'International Tables Vol C Tables 4.2.6.8 and 6.1.1.4'
Fe Fe 0.3463 0.8444 'International Tables Vol C Tables 4.2.6.8 and 6.1.1.4'

loop_
_geom_angle_atom_site_label_1
_geom_angle_atom_site_label_2
_geom_angle_atom_site_label_3
_geom_angle
C8 B3 C2 107.8(3)
C8 B3 C1 122.1(3)
C2 B3 C1 60.7(2)
C8 B3 B9 134.1(3)
C2 B3 B9 103.2(3)
C1 B3 B9 102.3(3)
C8 B3 B8 113.0(3)
C2 B3 B8 56.9(2)
C1 B3 B8 105.2(3)
B9 B3 B8 59.7(2)
C8 B3 B4 137.8(3)
C2 B3 B4 105.2(3)
C1 B3 B4 56.4(2)
B9 B3 B4 58.9(2)
B8 B3 B4 106.8(3)
C2 B8 B9 104.3(3)
C2 B8 B12 105.3(3)
B9 B8 B12 59.9(2)
C2 B8 B3 58.9(2)
B9 B8 B3 59.1(2)
B12 B8 B3 107.6(3)
C2 B8 B7 57.5(2)
B9 B8 B7 107.1(3)
B12 B8 B7 60.8(2)
B3 B8 B7 106.4(3)
C2 B8 H8C 124.7
B9 B8 H8C 123.0
B12 B8 H8C 121.7
B3 B8 H8C 122.2
B7 B8 H8C 122.4
C2 B7 B6 60.8(2)
C2 B7 B11 107.9(3)
B6 B7 B11 62.4(3)
C2 B7 B8 57.2(2)
B6 B7 B8 108.6(3)
B11 B7 B8 107.8(3)
C2 B7 B12 103.8(3)
B6 B7 B12 109.0(3)
B11 B7 B12 59.4(2)
B8 B7 B12 59.1(2)
C2 B7 H7C 124.0
B6 B7 H7C 119.5
B11 B7 H7C 120.8
B8 B7 H7C 122.6
B12 B7 H7C 123.4
B7 B6 C2 58.9(2)
B7 B6 C1 108.0(3)
C2 B6 C1 61.2(2)
B7 B6 B11 59.4(3)
C2 B6 B11 104.2(3)
C1 B6 B11 103.7(3)
B7 B6 B5 107.7(3)
C2 B6 B5 106.0(3)
C1 B6 B5 57.2(2)
B11 B6 B5 59.0(2)
B7 B6 H6C 121.3
C2 B6 H6C 122.9
C1 B6 H6C 122.9
B11 B6 H6C 124.6
B5 B6 H6C 122.9
C1 B4 B9 105.4(3)
C1 B4 B10 103.4(3)
B9 B4 B10 60.5(2)
C1 B4 B5 58.1(2)
B9 B4 B5 107.3(3)
B10 B4 B5 58.4(2)
C1 B4 B3 60.0(2)
B9 B4 B3 59.3(2)
B10 B4 B3 107.1(3)
B5 B4 B3 107.7(3)
C1 B4 H4C 124.4
B9 B4 H4C 122.1
B10 B4 H4C 123.4
B5 B4 H4C 122.4
B3 B4 H4C 121.5
B4 B9 B3 61.8(2)
B4 B9 B8 110.3(3)
B3 B9 B8 61.2(2)
B4 B9 B10 60.3(2)
B3 B9 B10 109.0(3)
B8 B9 B10 106.8(3)
B4 B9 B12 108.2(3)
B3 B9 B12 109.8(3)
B8 B9 B12 60.6(2)
B10 B9 B12 57.9(2)
B4 B9 H9C 120.3
B3 B9 H9C 119.9
B8 B9 H9C 121.1
B10 B9 H9C 123.0
B12 B9 H9C 122.0
B10 B12 B11 59.9(3)
B10 B12 B9 61.0(2)
B11 B12 B9 108.0(3)
B10 B12 B8 108.4(3)
B11 B12 B8 107.1(3)
B9 B12 B8 59.5(2)
B10 B12 B7 105.5(3)
B11 B12 B7 57.5(2)
B9 B12 B7 106.3(3)
B8 B12 B7 60.1(2)
B10 B12 H12C 121.7
B11 B12 H12C 122.5
B9 B12 H12C 121.7
B8 B12 H12C 121.5
B7 B12 H12C 123.8
B7 B11 B10 109.2(3)
B7 B11 B5 108.4(3)
B10 B11 B5 59.6(3)
B7 B11 B12 63.1(3)
B10 B11 B12 59.0(3)
B5 B11 B12 107.9(3)
B7 B11 B6 58.2(3)
B10 B11 B6 107.8(3)
B5 B11 B6 61.0(3)
B12 B11 B6 108.6(3)
B7 B11 H11C 120.7
B10 B11 H11C 122.1
B5 B11 H11C 121.6
B12 B11 H11C 120.9
B6 B11 H11C 122.1
C1 B5 B10 105.0(3)
C1 B5 B11 106.2(3)
B10 B5 B11 59.7(3)
C1 B5 B4 58.0(2)
B10 B5 B4 60.5(2)
B11 B5 B4 108.4(3)
C1 B5 B6 59.4(2)
B10 B5 B6 107.1(3)
B11 B5 B6 60.0(2)
B4 B5 B6 107.2(3)
C1 B5 H5C 124.1
B10 B5 H5C 122.6
B11 B5 H5C 121.7
B4 B5 H5C 121.7
B6 B5 H5C 122.0
B12 B10 B5 110.6(3)
B12 B10 B11 61.1(3)
B5 B10 B11 60.8(3)
B12 B10 B4 110.0(3)
B5 B10 B4 61.0(2)
B11 B10 B4 109.7(3)
B12 B10 B9 61.1(2)
B5 B10 B9 108.4(3)
B11 B10 B9 109.0(3)
B4 B10 B9 59.2(2)
B12 B10 H10C 119.8
B5 B10 H10C 120.6
B11 B10 H10C 120.7
B4 B10 H10C 120.9
B9 B10 H10C 121.9
B4 C1 B5 64.0(2)
B4 C1 B6 115.4(3)
B5 C1 B6 63.5(2)
B4 C1 B3 63.6(2)
B5 C1 B3 115.3(3)
B6 C1 B3 111.1(3)
B4 C1 C2 109.2(3)
B5 C1 C2 109.3(3)
B6 C1 C2 59.1(2)
B3 C1 C2 58.6(2)
B4 C1 S1 128.3(2)
B5 C1 S1 119.3(2)
B6 C1 S1 109.0(2)
B3 C1 S1 122.1(2)
C2 C1 S1 115.6(2)
B8 C2 B7 65.3(3)
B8 C2 B3 64.1(2)
B7 C2 B3 116.8(3)
B8 C2 B6 114.7(3)
B7 C2 B6 60.2(2)
B3 C2 B6 113.4(3)
B8 C2 S2 118.3(2)
B7 C2 S2 127.8(2)
B3 C2 S2 108.4(2)
B6 C2 S2 122.5(3)
B8 C2 C1 110.7(3)
B7 C2 C1 107.9(3)
B3 C2 C1 60.6(2)
B6 C2 C1 59.7(2)
S2 C2 C1 116.4(2)
C11 C10 S1 124.6(3)
C11 C10 H10 117.7
S1 C10 H10 117.7
C10 C11 C12 125.8(4)
C10 C11 H11 117.1
C12 C11 H11 117.1
O1 C12 C11 117.2(4)
O1 C12 C13 122.2(4)
C11 C12 C13 120.5(4)
C14 C13 C17 108.2(4)
C14 C13 C12 126.4(4)
C17 C13 C12 125.1(4)
C14 C13 Fe2 70.8(2)
C17 C13 Fe2 68.5(2)
C12 C13 Fe2 121.8(3)
C15 C14 C13 110.2(4)
C15 C14 Fe2 70.5(2)
C13 C14 Fe2 68.9(2)
C15 C14 H14 124.8
C13 C14 H14 124.8
Fe2 C14 H14 124.8
C14 C15 C16 107.2(4)
C14 C15 Fe2 70.4(2)
C16 C15 Fe2 69.2(2)
C14 C15 H15 126.4
C16 C15 H15 126.4
Fe2 C15 H15 126.4
C15 C16 C17 108.7(4)
C15 C16 Fe2 70.4(2)
C17 C16 Fe2 67.6(2)
C15 C16 H16 125.6
C17 C16 H16 125.6
Fe2 C16 H16 125.6
C13 C17 C16 105.5(4)
C13 C17 Fe2 70.3(2)
C16 C17 Fe2 70.3(2)
C13 C17 H17 127.2
C16 C17 H17 127.2
Fe2 C17 H17 127.2
C18 C19 C20 104.5(4)
C18 C19 Fe2 72.0(3)
C20 C19 Fe2 71.0(3)
C18 C19 H19 127.5
C20 C19 H19 127.5
Fe2 C19 H19 127.5
C21 C20 C19 109.4(4)
C21 C20 Fe2 71.2(3)
C19 C20 Fe2 69.1(3)
C21 C20 H20 125.3
C19 C20 H20 125.3
Fe2 C20 H20 125.3
C20 C21 C22 109.9(4)
C20 C21 Fe2 69.9(3)
C22 C21 Fe2 70.4(2)
C20 C21 H21 125.0
C22 C21 H21 125.0
Fe2 C21 H21 125.0
C18 C22 C21 102.4(4)
C18 C22 Fe2 70.0(3)
C21 C22 Fe2 69.3(2)
C18 C22 H22 128.6
C21 C22 H22 128.6
Fe2 C22 H22 128.6
C19 C18 C22 113.2(4)
C19 C18 Fe2 68.5(3)
C22 C18 Fe2 70.8(2)
C19 C18 H18 123.2
C22 C18 H18 123.2
Fe2 C18 H18 123.2
C7 C8 C9 98.6(3)
C7 C8 B3 120.2(3)
C9 C8 B3 125.4(3)
C7 C8 C3 101.7(3)
C9 C8 C3 100.0(3)
B3 C8 C3 107.2(3)
C6 C7 C8 108.6(3)
C6 C7 H7 125.7
C8 C7 H7 125.7
C7 C6 C5 107.3(3)
C7 C6 H6 126.4
C5 C6 H6 126.4
C6 C5 C9 100.9(3)
C6 C5 C4 109.3(3)
C9 C5 C4 100.0(3)
C6 C5 H5 114.9
C9 C5 H5 114.9
C4 C5 H5 114.9
C5 C9 C8 94.2(3)
C5 C9 H9A 112.9
C8 C9 H9A 112.9
C5 C9 H9B 112.9
C8 C9 H9B 112.9
H9A C9 H9B 110.3
C4 C3 C8 104.6(3)
C4 C3 S2 114.6(2)
C8 C3 S2 107.9(2)
C4 C3 H3 109.9
C8 C3 H3 109.9
S2 C3 H3 109.9
C23 C4 C3 112.6(3)
C23 C4 C5 110.6(3)
C3 C4 C5 100.9(3)
C23 C4 H4 110.8
C3 C4 H4 110.8
C5 C4 H4 110.8
O2 C23 C24 118.3(3)
O2 C23 C4 122.7(3)
C24 C23 C4 119.0(3)
C25 C24 C28 107.7(3)
C25 C24 C23 130.4(3)
C28 C24 C23 121.7(3)
C25 C24 Fe1 69.9(2)
C28 C24 Fe1 70.4(2)
C23 C24 Fe1 120.4(3)
C26 C25 C24 109.6(4)
C26 C25 Fe1 72.0(2)
C24 C25 Fe1 69.2(2)
C26 C25 H25 125.2
C24 C25 H25 125.2
Fe1 C25 H25 125.2
C25 C26 C27 106.7(4)
C25 C26 Fe1 68.2(2)
C27 C26 Fe1 68.6(2)
C25 C26 H26 126.6
C27 C26 H26 126.6
Fe1 C26 H26 126.6
C28 C27 C26 109.1(4)
C28 C27 Fe1 69.8(2)
C26 C27 Fe1 70.6(2)
C28 C27 H27 125.4
C26 C27 H27 125.4
Fe1 C27 H27 125.4
C27 C28 C24 106.8(4)
C27 C28 Fe1 70.0(2)
C24 C28 Fe1 68.1(2)
C27 C28 H28 126.6
C24 C28 H28 126.6
Fe1 C28 H28 126.6
C33 C29 C30 106.4(4)
C33 C29 Fe1 70.6(2)
C30 C29 Fe1 70.1(2)
C33 C29 H29 126.7
C30 C29 H29 126.7
Fe1 C29 H29 126.7
C31 C30 C29 109.8(4)
C31 C30 Fe1 72.0(2)
C29 C30 Fe1 68.8(2)
C31 C30 H30A 125.1
C29 C30 H30A 125.1
Fe1 C30 H30A 125.1
C30 C31 C32 107.8(4)
C30 C31 Fe1 69.6(2)
C32 C31 Fe1 69.5(2)
C30 C31 H31 126.1
C32 C31 H31 126.1
Fe1 C31 H31 126.1
C33 C32 C31 108.3(4)
C33 C32 Fe1 69.6(2)
C31 C32 Fe1 70.3(2)
C33 C32 H32 125.8
C31 C32 H32 125.8
Fe1 C32 H32 125.8
C32 C33 C29 107.6(4)
C32 C33 Fe1 70.5(2)
C29 C33 Fe1 68.8(2)
C32 C33 H33 126.2
C29 C33 H33 126.2
Fe1 C33 H33 126.2
C24 Fe1 C29 107.11(16)
C24 Fe1 C25 40.87(15)
C29 Fe1 C25 118.61(17)
C24 Fe1 C30 129.32(17)
C29 Fe1 C30 41.11(17)
C25 Fe1 C30 110.00(17)
C24 Fe1 C33 117.48(16)
C29 Fe1 C33 40.62(17)
C25 Fe1 C33 151.99(17)
C30 Fe1 C33 67.62(17)
C24 Fe1 C28 41.48(14)
C29 Fe1 C28 127.31(17)
C25 Fe1 C28 68.82(16)
C30 Fe1 C28 167.14(17)
C33 Fe1 C28 107.03(16)
C24 Fe1 C27 68.42(16)
C29 Fe1 C27 165.25(18)
C25 Fe1 C27 67.88(18)
C30 Fe1 C27 152.24(18)
C33 Fe1 C27 127.73(18)
C28 Fe1 C27 40.20(16)
C24 Fe1 C32 151.32(16)
C29 Fe1 C32 67.61(18)
C25 Fe1 C32 166.87(17)
C30 Fe1 C32 66.26(18)
C33 Fe1 C32 39.94(17)
C28 Fe1 C32 117.79(17)
C27 Fe1 C32 109.12(18)
C24 Fe1 C31 166.10(16)
C29 Fe1 C31 67.54(17)
C25 Fe1 C31 129.13(17)
C30 Fe1 C31 38.44(17)
C33 Fe1 C31 67.50(17)
C28 Fe1 C31 151.94(16)
C27 Fe1 C31 119.99(17)
C32 Fe1 C31 40.19(17)
C24 Fe1 C26 68.22(16)
C29 Fe1 C26 152.16(18)
C25 Fe1 C26 39.81(16)
C30 Fe1 C26 119.45(18)
C33 Fe1 C26 166.45(17)
C28 Fe1 C26 68.43(17)
C27 Fe1 C26 40.79(17)
C32 Fe1 C26 129.71(18)
C31 Fe1 C26 110.09(17)
C19 Fe2 C17 121.89(19)
C19 Fe2 C20 39.94(19)
C17 Fe2 C20 158.31(18)
C19 Fe2 C13 109.53(19)
C17 Fe2 C13 41.15(18)
C20 Fe2 C13 124.07(19)
C19 Fe2 C21 66.86(19)
C17 Fe2 C21 160.17(18)
C20 Fe2 C21 38.87(18)
C13 Fe2 C21 157.57(17)
C19 Fe2 C18 39.52(19)
C17 Fe2 C18 109.9(2)
C20 Fe2 C18 64.4(2)
C13 Fe2 C18 128.14(19)
C21 Fe2 C18 64.19(19)
C19 Fe2 C16 158.47(19)
C17 Fe2 C16 42.09(16)
C20 Fe2 C16 159.05(18)
C13 Fe2 C16 68.35(18)
C21 Fe2 C16 123.47(19)
C18 Fe2 C16 123.8(2)
C19 Fe2 C22 68.8(2)
C17 Fe2 C22 122.8(2)
C20 Fe2 C22 67.4(2)
C13 Fe2 C22 161.37(17)
C21 Fe2 C22 40.27(16)
C18 Fe2 C22 39.21(18)
C16 Fe2 C22 106.0(2)
C19 Fe2 C14 126.58(18)
C17 Fe2 C14 68.7(2)
C20 Fe2 C14 110.6(2)
C13 Fe2 C14 40.39(17)
C21 Fe2 C14 122.48(18)
C18 Fe2 C14 163.96(19)
C16 Fe2 C14 66.63(19)
C22 Fe2 C14 155.35(17)
C19 Fe2 C15 160.45(19)
C17 Fe2 C15 70.02(18)
C20 Fe2 C15 124.03(19)
C13 Fe2 C15 68.10(17)
C21 Fe2 C15 107.46(19)
C18 Fe2 C15 156.62(19)
C16 Fe2 C15 40.41(17)
C22 Fe2 C15 119.93(18)
C14 Fe2 C15 39.20(16)
C10 S1 C1 100.16(19)
C2 S2 C3 93.33(16)

loop_
_geom_bond_atom_site_label_1
_geom_bond_atom_site_label_2
_geom_bond_distance
B3 C8 1.564(5)
B3 C2 1.729(5)
B3 C1 1.766(5)
B3 B9 1.781(6)
B3 B8 1.817(6)
B3 B4 1.826(5)
B8 C2 1.692(6)
B8 B9 1.791(6)
B8 B12 1.810(6)
B8 B7 1.828(6)
B8 H8C 1.1000
B7 C2 1.697(5)
B7 B6 1.720(7)
B7 B11 1.741(6)
B7 B12 1.840(6)
B7 H7C 1.1000
B6 C2 1.730(5)
B6 C1 1.741(5)
B6 B11 1.794(6)
B6 B5 1.811(6)
B6 H6C 1.1000
B4 C1 1.698(5)
B4 B9 1.772(6)
B4 B10 1.792(6)
B4 B5 1.801(6)
B4 H4C 1.1000
B9 B10 1.795(6)
B9 B12 1.797(6)
B9 H9C 1.1000
B12 B10 1.738(6)
B12 B11 1.776(6)
B12 H12C 1.1000
B11 B10 1.755(6)
B11 B5 1.774(6)
B11 H11C 1.1000
B5 C1 1.700(5)
B5 B10 1.753(6)
B5 H5C 1.1000
B10 H10C 1.1000
C1 C2 1.767(5)
C1 S1 1.809(4)
C2 S2 1.767(4)
C10 C11 1.333(6)
C10 S1 1.716(4)
C10 H10 0.9300
C11 C12 1.425(6)
C11 H11 0.9300
C12 O1 1.243(5)
C12 C13 1.486(6)
C13 C14 1.402(6)
C13 C17 1.410(6)
C13 Fe2 2.019(4)
C14 C15 1.371(6)
C14 Fe2 2.043(4)
C14 H14 0.9800
C15 C16 1.407(6)
C15 Fe2 2.045(4)
C15 H15 0.9800
C16 C17 1.445(6)
C16 Fe2 2.030(4)
C16 H16 0.9800
C17 Fe2 1.994(4)
C17 H17 0.9800
C19 C18 1.356(7)
C19 C20 1.363(6)
C19 Fe2 1.983(4)
C19 H19 0.9800
C20 C21 1.341(6)
C20 Fe2 2.007(4)
C20 H20 0.9800
C21 C22 1.398(6)
C21 Fe2 2.024(4)
C21 H21 0.9800
C22 C18 1.364(6)
C22 Fe2 2.038(4)
C22 H22 0.9800
C18 Fe2 2.028(4)
C18 H18 0.9800
C8 C7 1.516(5)
C8 C9 1.541(5)
C8 C3 1.595(5)
C7 C6 1.328(5)
C7 H7 0.9300
C6 C5 1.486(5)
C6 H6 0.9300
C5 C9 1.535(4)
C5 C4 1.559(5)
C5 H5 0.9800
C9 H9A 0.9700
C9 H9B 0.9700
C3 C4 1.543(5)
C3 S2 1.837(3)
C3 H3 0.9800
C4 C23 1.531(5)
C4 H4 0.9800
C23 O2 1.235(5)
C23 C24 1.456(5)
C24 C25 1.409(5)
C24 C28 1.437(5)
C24 Fe1 2.013(4)
C25 C26 1.395(6)
C25 Fe1 2.022(4)
C25 H25 0.9800
C26 C27 1.435(6)
C26 Fe1 2.072(4)
C26 H26 0.9800
C27 C28 1.405(6)
C27 Fe1 2.045(4)
C27 H27 0.9800
C28 Fe1 2.043(4)
C28 H28 0.9800
C29 C33 1.407(6)
C29 C30 1.421(6)
C29 Fe1 2.014(4)
C29 H29 0.9800
C30 C31 1.347(6)
C30 Fe1 2.031(4)
C30 H30A 0.9800
C31 C32 1.413(6)
C31 Fe1 2.060(4)
C31 H31 0.9800
C32 C33 1.396(6)
C32 Fe1 2.051(4)
C32 H32 0.9800
C33 Fe1 2.038(4)
C33 H33 0.9800

loop_
_geom_torsion_atom_site_label_1
_geom_torsion_atom_site_label_2
_geom_torsion_atom_site_label_3
_geom_torsion_atom_site_label_4
_geom_torsion
C8 B3 B8 C2 -96.9(3)
C1 B3 B8 C2 38.6(2)
B9 B3 B8 C2 134.2(3)
B4 B3 B8 C2 97.5(3)
C8 B3 B8 B9 128.9(3)
C2 B3 B8 B9 -134.2(3)
C1 B3 B8 B9 -95.5(3)
B4 B3 B8 B9 -36.7(3)
C8 B3 B8 B12 165.5(3)
C2 B3 B8 B12 -97.6(3)
C1 B3 B8 B12 -58.9(4)
B9 B3 B8 B12 36.6(3)
B4 B3 B8 B12 -0.1(4)
C8 B3 B8 B7 -130.6(3)
C2 B3 B8 B7 -33.7(3)
C1 B3 B8 B7 4.9(3)
B9 B3 B8 B7 100.4(3)
B4 B3 B8 B7 63.8(3)
B9 B8 B7 C2 96.4(3)
B12 B8 B7 C2 135.6(3)
B3 B8 B7 C2 34.3(3)
C2 B8 B7 B6 -34.2(3)
B9 B8 B7 B6 62.2(4)
B12 B8 B7 B6 101.5(3)
B3 B8 B7 B6 0.2(4)
C2 B8 B7 B11 -100.3(3)
B9 B8 B7 B11 -3.9(4)
B12 B8 B7 B11 35.4(3)
B3 B8 B7 B11 -65.9(4)
C2 B8 B7 B12 -135.6(3)
B9 B8 B7 B12 -39.3(3)
B3 B8 B7 B12 -101.3(3)
B11 B7 B6 C2 133.6(3)
B8 B7 B6 C2 32.7(3)
B12 B7 B6 C2 95.5(3)
C2 B7 B6 C1 -38.1(3)
B11 B7 B6 C1 95.5(3)
B8 B7 B6 C1 -5.3(4)
B12 B7 B6 C1 57.5(4)
C2 B7 B6 B11 -133.6(3)
B8 B7 B6 B11 -100.8(3)
B12 B7 B6 B11 -38.0(3)
C2 B7 B6 B5 -98.4(3)
B11 B7 B6 B5 35.2(3)
B8 B7 B6 B5 -65.7(3)
B12 B7 B6 B5 -2.9(4)
C8 B3 B4 C1 102.6(5)
C2 B3 B4 C1 -37.9(2)
B9 B3 B4 C1 -134.4(3)
B8 B3 B4 C1 -97.4(3)
C8 B3 B4 B9 -123.0(5)
C2 B3 B4 B9 96.5(3)
C1 B3 B4 B9 134.4(3)
B8 B3 B4 B9 37.0(3)
C8 B3 B4 B10 -161.5(4)
C2 B3 B4 B10 58.0(3)
C1 B3 B4 B10 95.9(3)
B9 B3 B4 B10 -38.5(3)
B8 B3 B4 B10 -1.5(4)
C8 B3 B4 B5 137.0(4)
C2 B3 B4 B5 -3.5(4)
C1 B3 B4 B5 34.4(3)
B9 B3 B4 B5 -100.0(3)
B8 B3 B4 B5 -63.0(3)
C1 B4 B9 B3 39.9(3)
B10 B4 B9 B3 136.9(3)
B5 B4 B9 B3 100.7(3)
C1 B4 B9 B8 1.3(4)
B10 B4 B9 B8 98.3(3)
B5 B4 B9 B8 62.0(4)
B3 B4 B9 B8 -38.6(3)
C1 B4 B9 B10 -96.9(3)
B5 B4 B9 B10 -36.2(3)
B3 B4 B9 B10 -136.9(3)
C1 B4 B9 B12 -63.3(3)
B10 B4 B9 B12 33.7(3)
B5 B4 B9 B12 -2.5(4)
B3 B4 B9 B12 -103.2(3)
C8 B3 B9 B4 128.3(4)
C2 B3 B9 B4 -100.0(3)
C1 B3 B9 B4 -37.5(3)
B8 B3 B9 B4 -138.1(3)
C8 B3 B9 B8 -93.6(4)
C2 B3 B9 B8 38.1(3)
C1 B3 B9 B8 100.6(3)
B4 B3 B9 B8 138.1(3)
C8 B3 B9 B10 167.2(4)
C2 B3 B9 B10 -61.0(3)
C1 B3 B9 B10 1.4(3)
B8 B3 B9 B10 -99.2(3)
B4 B3 B9 B10 38.9(3)
C8 B3 B9 B12 -131.1(4)
C2 B3 B9 B12 0.7(4)
C1 B3 B9 B12 63.1(3)
B8 B3 B9 B12 -37.5(3)
B4 B3 B9 B12 100.6(3)
C2 B8 B9 B4 -0.4(4)
B12 B8 B9 B4 -100.0(3)
B3 B8 B9 B4 38.9(3)
B7 B8 B9 B4 -60.3(4)
C2 B8 B9 B3 -39.3(2)
B12 B8 B9 B3 -138.9(3)
B7 B8 B9 B3 -99.2(3)
C2 B8 B9 B10 63.4(3)
B12 B8 B9 B10 -36.1(3)
B3 B8 B9 B10 102.8(3)
B7 B8 B9 B10 3.6(4)
C2 B8 B9 B12 99.6(3)
B3 B8 B9 B12 138.9(3)
B7 B8 B9 B12 39.7(3)
B4 B9 B12 B10 -34.7(3)
B3 B9 B12 B10 -100.5(3)
B8 B9 B12 B10 -138.2(3)
B4 B9 B12 B11 3.9(4)
B3 B9 B12 B11 -61.9(4)
B8 B9 B12 B11 -99.7(3)
B10 B9 B12 B11 38.5(3)
B4 B9 B12 B8 103.5(3)
B3 B9 B12 B8 37.7(3)
B10 B9 B12 B8 138.2(3)
B4 B9 B12 B7 64.3(3)
B3 B9 B12 B7 -1.5(4)
B8 B9 B12 B7 -39.2(3)
B10 B9 B12 B7 99.0(3)
C2 B8 B12 B10 -60.0(4)
B9 B8 B12 B10 37.9(3)
B3 B8 B12 B10 1.6(4)
B7 B8 B12 B10 -97.7(3)
C2 B8 B12 B11 3.2(4)
B9 B8 B12 B11 101.2(3)
B3 B8 B12 B11 64.9(4)
B7 B8 B12 B11 -34.4(3)
C2 B8 B12 B9 -97.9(3)
B3 B8 B12 B9 -36.3(3)
B7 B8 B12 B9 -135.6(3)
C2 B8 B12 B7 37.7(3)
B9 B8 B12 B7 135.6(3)
B3 B8 B12 B7 99.3(3)
C2 B7 B12 B10 65.4(3)
B6 B7 B12 B10 1.9(4)
B11 B7 B12 B10 -37.5(3)
B8 B7 B12 B10 102.7(3)
C2 B7 B12 B11 102.9(3)
B6 B7 B12 B11 39.4(3)
B8 B7 B12 B11 140.2(3)
C2 B7 B12 B9 1.7(4)
B6 B7 B12 B9 -61.8(3)
B11 B7 B12 B9 -101.2(3)
B8 B7 B12 B9 38.9(3)
C2 B7 B12 B8 -37.3(3)
B6 B7 B12 B8 -100.8(3)
B11 B7 B12 B8 -140.2(3)
C2 B7 B11 B10 -57.8(4)
B6 B7 B11 B10 -99.5(3)
B8 B7 B11 B10 2.7(4)
B12 B7 B11 B10 37.9(3)
C2 B7 B11 B5 5.5(4)
B6 B7 B11 B5 -36.2(3)
B8 B7 B11 B5 66.0(4)
B12 B7 B11 B5 101.2(3)
C2 B7 B11 B12 -95.7(3)
B6 B7 B11 B12 -137.4(3)
B8 B7 B11 B12 -35.3(3)
C2 B7 B11 B6 41.7(3)
B8 B7 B11 B6 102.1(3)
B12 B7 B11 B6 137.4(3)
B10 B12 B11 B7 137.3(3)
B9 B12 B11 B7 98.3(3)
B8 B12 B11 B7 35.5(3)
B9 B12 B11 B10 -39.0(3)
B8 B12 B11 B10 -101.8(3)
B7 B12 B11 B10 -137.3(3)
B10 B12 B11 B5 35.3(3)
B9 B12 B11 B5 -3.7(4)
B8 B12 B11 B5 -66.5(4)
B7 B12 B11 B5 -102.0(3)
B10 B12 B11 B6 99.9(3)
B9 B12 B11 B6 60.9(4)
B8 B12 B11 B6 -1.8(4)
B7 B12 B11 B6 -37.4(3)
C2 B6 B11 B7 -39.8(3)
C1 B6 B11 B7 -103.1(3)
B5 B6 B11 B7 -140.2(3)
B7 B6 B11 B10 102.0(3)
C2 B6 B11 B10 62.2(4)
C1 B6 B11 B10 -1.1(4)
B5 B6 B11 B10 -38.2(3)
B7 B6 B11 B5 140.2(3)
C2 B6 B11 B5 100.4(3)
C1 B6 B11 B5 37.1(3)
B7 B6 B11 B12 39.6(3)
C2 B6 B11 B12 -0.2(4)
C1 B6 B11 B12 -63.5(4)
B5 B6 B11 B12 -100.6(3)
B7 B11 B5 C1 -3.7(4)
B10 B11 B5 C1 98.2(3)
B12 B11 B5 C1 63.1(4)
B6 B11 B5 C1 -38.7(3)
B7 B11 B5 B10 -101.9(4)
B12 B11 B5 B10 -35.1(3)
B6 B11 B5 B10 -136.9(3)
B7 B11 B5 B4 -64.7(4)
B10 B11 B5 B4 37.2(3)
B12 B11 B5 B4 2.2(4)
B6 B11 B5 B4 -99.7(3)
B7 B11 B5 B6 35.0(3)
B10 B11 B5 B6 136.9(3)
B12 B11 B5 B6 101.8(3)
B9 B4 B5 C1 -97.7(3)
B10 B4 B5 C1 -134.8(3)
B3 B4 B5 C1 -35.2(3)
C1 B4 B5 B10 134.8(3)
B9 B4 B5 B10 37.1(3)
B3 B4 B5 B10 99.6(3)
C1 B4 B5 B11 97.9(3)
B9 B4 B5 B11 0.2(4)
B10 B4 B5 B11 -36.9(3)
B3 B4 B5 B11 62.7(4)
C1 B4 B5 B6 34.6(3)
B9 B4 B5 B6 -63.1(4)
B10 B4 B5 B6 -100.3(3)
B3 B4 B5 B6 -0.6(4)
B7 B6 B5 C1 100.4(3)
C2 B6 B5 C1 38.6(3)
B11 B6 B5 C1 135.7(3)
B7 B6 B5 B10 2.8(4)
C2 B6 B5 B10 -59.1(4)
C1 B6 B5 B10 -97.6(3)
B11 B6 B5 B10 38.1(3)
B7 B6 B5 B11 -35.3(3)
C2 B6 B5 B11 -97.1(3)
C1 B6 B5 B11 -135.7(3)
B7 B6 B5 B4 66.4(3)
C2 B6 B5 B4 4.6(4)
C1 B6 B5 B4 -34.0(3)
B11 B6 B5 B4 101.8(3)
B11 B12 B10 B5 -36.5(3)
B9 B12 B10 B5 100.2(3)
B8 B12 B10 B5 63.0(4)
B7 B12 B10 B5 -0.1(4)
B9 B12 B10 B11 136.8(3)
B8 B12 B10 B11 99.5(3)
B7 B12 B10 B11 36.4(3)
B11 B12 B10 B4 -102.1(3)
B9 B12 B10 B4 34.7(3)
B8 B12 B10 B4 -2.6(4)
B7 B12 B10 B4 -65.7(4)
B11 B12 B10 B9 -136.8(3)
B8 B12 B10 B9 -37.3(3)
B7 B12 B10 B9 -100.4(3)
C1 B5 B10 B12 -63.6(4)
B11 B5 B10 B12 36.7(3)
B4 B5 B10 B12 -102.1(3)
B6 B5 B10 B12 -1.6(4)
C1 B5 B10 B11 -100.2(3)
B4 B5 B10 B11 -138.7(3)
B6 B5 B10 B11 -38.3(3)
C1 B5 B10 B4 38.5(3)
B11 B5 B10 B4 138.7(3)
B6 B5 B10 B4 100.5(3)
C1 B5 B10 B9 1.7(4)
B11 B5 B10 B9 101.9(3)
B4 B5 B10 B9 -36.8(3)
B6 B5 B10 B9 63.7(4)
B7 B11 B10 B12 -39.8(3)
B5 B11 B10 B12 -140.3(3)
B6 B11 B10 B12 -101.5(3)
B7 B11 B10 B5 100.5(3)
B12 B11 B10 B5 140.3(3)
B6 B11 B10 B5 38.9(3)
B7 B11 B10 B4 62.7(4)
B5 B11 B10 B4 -37.8(3)
B12 B11 B10 B4 102.5(3)
B6 B11 B10 B4 1.1(4)
B7 B11 B10 B9 -0.4(4)
B5 B11 B10 B9 -101.0(3)
B12 B11 B10 B9 39.4(3)
B6 B11 B10 B9 -62.1(4)
C1 B4 B10 B12 64.9(4)
B9 B4 B10 B12 -35.4(3)
B5 B4 B10 B12 103.1(4)
B3 B4 B10 B12 2.5(4)
C1 B4 B10 B5 -38.2(3)
B9 B4 B10 B5 -138.6(3)
B3 B4 B10 B5 -100.6(3)
C1 B4 B10 B11 -0.6(4)
B9 B4 B10 B11 -100.9(3)
B5 B4 B10 B11 37.7(3)
B3 B4 B10 B11 -62.9(4)
C1 B4 B10 B9 100.3(3)
B5 B4 B10 B9 138.6(3)
B3 B4 B10 B9 38.0(3)
B4 B9 B10 B12 141.5(3)
B3 B9 B10 B12 101.9(3)
B8 B9 B10 B12 37.3(3)
B4 B9 B10 B5 37.6(3)
B3 B9 B10 B5 -2.0(4)
B8 B9 B10 B5 -66.6(4)
B12 B9 B10 B5 -103.9(3)
B4 B9 B10 B11 102.2(3)
B3 B9 B10 B11 62.6(4)
B8 B9 B10 B11 -2.0(4)
B12 B9 B10 B11 -39.4(3)
B3 B9 B10 B4 -39.6(3)
B8 B9 B10 B4 -104.2(3)
B12 B9 B10 B4 -141.5(3)
B9 B4 C1 B5 101.1(3)
B10 B4 C1 B5 38.4(3)
B3 B4 C1 B5 140.6(3)
B9 B4 C1 B6 62.5(4)
B10 B4 C1 B6 -0.2(4)
B5 B4 C1 B6 -38.6(3)
B3 B4 C1 B6 102.0(3)
B9 B4 C1 B3 -39.6(3)
B10 B4 C1 B3 -102.2(3)
B5 B4 C1 B3 -140.6(3)
B9 B4 C1 C2 -1.6(3)
B10 B4 C1 C2 -64.3(3)
B5 B4 C1 C2 -102.7(3)
B3 B4 C1 C2 37.9(2)
B9 B4 C1 S1 -150.9(3)
B10 B4 C1 S1 146.4(3)
B5 B4 C1 S1 108.0(3)
B3 B4 C1 S1 -111.4(3)
B10 B5 C1 B4 -39.8(3)
B11 B5 C1 B4 -101.9(3)
B6 B5 C1 B4 -141.0(3)
B10 B5 C1 B6 101.2(3)
B11 B5 C1 B6 39.0(3)
B4 B5 C1 B6 141.0(3)
B10 B5 C1 B3 -0.8(4)
B11 B5 C1 B3 -63.0(4)
B4 B5 C1 B3 38.9(3)
B6 B5 C1 B3 -102.1(3)
B10 B5 C1 C2 62.8(3)
B11 B5 C1 C2 0.6(4)
B4 B5 C1 C2 102.5(3)
B6 B5 C1 C2 -38.5(3)
B10 B5 C1 S1 -160.9(3)
B11 B5 C1 S1 136.9(3)
B4 B5 C1 S1 -121.2(3)
B6 B5 C1 S1 97.9(3)
B7 B6 C1 B4 -61.0(4)
C2 B6 C1 B4 -98.1(3)
B11 B6 C1 B4 0.8(4)
B5 B6 C1 B4 38.8(3)
B7 B6 C1 B5 -99.8(3)
C2 B6 C1 B5 -136.8(3)
B11 B6 C1 B5 -38.0(3)
B7 B6 C1 B3 8.8(4)
C2 B6 C1 B3 -28.2(3)
B11 B6 C1 B3 70.6(3)
B5 B6 C1 B3 108.6(3)
B7 B6 C1 C2 37.0(3)
B11 B6 C1 C2 98.8(3)
B5 B6 C1 C2 136.8(3)
B7 B6 C1 S1 146.2(3)
C2 B6 C1 S1 109.1(3)
B11 B6 C1 S1 -152.0(2)
B5 B6 C1 S1 -114.0(3)
C8 B3 C1 B4 -129.3(4)
C2 B3 C1 B4 137.2(3)
B9 B3 C1 B4 38.7(3)
B8 B3 C1 B4 100.3(3)
C8 B3 C1 B5 -168.4(3)
C2 B3 C1 B5 98.1(3)
B9 B3 C1 B5 -0.4(4)
B8 B3 C1 B5 61.2(4)
B4 B3 C1 B5 -39.1(3)
C8 B3 C1 B6 121.9(3)
C2 B3 C1 B6 28.4(3)
B9 B3 C1 B6 -70.1(3)
B8 B3 C1 B6 -8.5(4)
B4 B3 C1 B6 -108.8(3)
C8 B3 C1 C2 93.5(3)
B9 B3 C1 C2 -98.4(3)
B8 B3 C1 C2 -36.8(2)
B4 B3 C1 C2 -137.2(3)
C8 B3 C1 S1 -8.9(4)
C2 B3 C1 S1 -102.5(3)
B9 B3 C1 S1 159.1(2)
B8 B3 C1 S1 -139.3(3)
B4 B3 C1 S1 120.4(3)
B9 B8 C2 B7 -101.4(3)
B12 B8 C2 B7 -39.2(3)
B3 B8 C2 B7 -140.8(3)
B9 B8 C2 B3 39.5(3)
B12 B8 C2 B3 101.6(3)
B7 B8 C2 B3 140.8(3)
B9 B8 C2 B6 -65.8(4)
B12 B8 C2 B6 -3.6(4)
B3 B8 C2 B6 -105.2(3)
B7 B8 C2 B6 35.6(3)
B9 B8 C2 S2 137.4(2)
B12 B8 C2 S2 -160.5(2)
B3 B8 C2 S2 97.9(3)
B7 B8 C2 S2 -121.3(3)
B9 B8 C2 C1 -0.6(3)
B12 B8 C2 C1 61.5(3)
B3 B8 C2 C1 -40.0(2)
B7 B8 C2 C1 100.8(3)
B6 B7 C2 B8 142.5(3)
B11 B7 C2 B8 100.0(3)
B12 B7 C2 B8 38.2(3)
B6 B7 C2 B3 102.9(3)
B11 B7 C2 B3 60.4(4)
B8 B7 C2 B3 -39.6(3)
B12 B7 C2 B3 -1.4(4)
B11 B7 C2 B6 -42.5(3)
B8 B7 C2 B6 -142.5(3)
B12 B7 C2 B6 -104.3(3)
B6 B7 C2 S2 -109.9(3)
B11 B7 C2 S2 -152.3(3)
B8 B7 C2 S2 107.7(3)
B12 B7 C2 S2 145.8(3)
B6 B7 C2 C1 37.4(3)
B11 B7 C2 C1 -5.1(4)
B8 B7 C2 C1 -105.1(3)
B12 B7 C2 C1 -66.9(3)
C8 B3 C2 B8 106.3(3)
C1 B3 C2 B8 -136.3(3)
B9 B3 C2 B8 -39.5(3)
B4 B3 C2 B8 -100.4(3)
C8 B3 C2 B7 146.3(3)
C1 B3 C2 B7 -96.3(3)
B9 B3 C2 B7 0.5(4)
B8 B3 C2 B7 40.0(3)
B4 B3 C2 B7 -60.3(4)
C8 B3 C2 B6 -146.5(3)
C1 B3 C2 B6 -29.1(3)
B9 B3 C2 B6 67.7(3)
B8 B3 C2 B6 107.2(3)
B4 B3 C2 B6 6.9(4)
C8 B3 C2 S2 -6.9(3)
C1 B3 C2 S2 110.5(2)
B9 B3 C2 S2 -152.7(2)
B8 B3 C2 S2 -113.2(3)
B4 B3 C2 S2 146.4(2)
C8 B3 C2 C1 -117.4(3)
B9 B3 C2 C1 96.8(3)
B8 B3 C2 C1 136.3(3)
B4 B3 C2 C1 35.9(2)
B7 B6 C2 B8 -37.5(3)
C1 B6 C2 B8 100.5(3)
B11 B6 C2 B8 2.5(4)
B5 B6 C2 B8 63.8(4)
C1 B6 C2 B7 138.0(3)
B11 B6 C2 B7 40.0(3)
B5 B6 C2 B7 101.3(3)
B7 B6 C2 B3 -108.6(3)
C1 B6 C2 B3 29.4(3)
B11 B6 C2 B3 -68.6(4)
B5 B6 C2 B3 -7.3(4)
B7 B6 C2 S2 118.3(3)
C1 B6 C2 S2 -103.7(3)
B11 B6 C2 S2 158.3(3)
B5 B6 C2 S2 -140.4(3)
B7 B6 C2 C1 -138.0(3)
B11 B6 C2 C1 -98.0(3)
B5 B6 C2 C1 -36.7(3)
B4 C1 C2 B8 1.5(4)
B5 C1 C2 B8 -66.8(3)
B6 C1 C2 B8 -107.3(3)
B3 C1 C2 B8 41.6(3)
S1 C1 C2 B8 155.1(2)
B4 C1 C2 B7 71.1(3)
B5 C1 C2 B7 2.8(4)
B6 C1 C2 B7 -37.6(3)
B3 C1 C2 B7 111.3(3)
S1 C1 C2 B7 -135.3(3)
B4 C1 C2 B3 -40.2(3)
B5 C1 C2 B3 -108.4(3)
B6 C1 C2 B3 -148.9(3)
S1 C1 C2 B3 113.5(3)
B4 C1 C2 B6 108.7(3)
B5 C1 C2 B6 40.4(3)
B3 C1 C2 B6 148.9(3)
S1 C1 C2 B6 -97.7(3)
B4 C1 C2 S2 -137.4(3)
B5 C1 C2 S2 154.3(2)
B6 C1 C2 S2 113.9(3)
B3 C1 C2 S2 -97.2(3)
S1 C1 C2 S2 16.3(3)
S1 C10 C11 C12 -3.3(8)
C10 C11 C12 O1 10.5(7)
C10 C11 C12 C13 -169.6(5)
O1 C12 C13 C14 0.5(6)
C11 C12 C13 C14 -179.4(4)
O1 C12 C13 C17 -173.0(4)
C11 C12 C13 C17 7.2(6)
O1 C12 C13 Fe2 -88.1(4)
C11 C12 C13 Fe2 92.0(4)
C17 C13 C14 C15 0.1(5)
C12 C13 C14 C15 -174.2(4)
Fe2 C13 C14 C15 -58.3(3)
C17 C13 C14 Fe2 58.4(3)
C12 C13 C14 Fe2 -115.9(4)
C13 C14 C15 C16 -2.3(5)
Fe2 C14 C15 C16 -59.7(3)
C13 C14 C15 Fe2 57.4(3)
C14 C15 C16 C17 3.5(5)
Fe2 C15 C16 C17 -56.9(3)
C14 C15 C16 Fe2 60.4(3)
C14 C13 C17 C16 2.0(5)
C12 C13 C17 C16 176.5(4)
Fe2 C13 C17 C16 61.9(3)
C14 C13 C17 Fe2 -59.8(3)
C12 C13 C17 Fe2 114.6(4)
C15 C16 C17 C13 -3.4(5)
Fe2 C16 C17 C13 -61.9(3)
C15 C16 C17 Fe2 58.5(3)
C18 C19 C20 C21 -4.8(5)
Fe2 C19 C20 C21 60.0(3)
C18 C19 C20 Fe2 -64.7(3)
C19 C20 C21 C22 0.5(5)
Fe2 C20 C21 C22 59.2(3)
C19 C20 C21 Fe2 -58.7(3)
C20 C21 C22 C18 3.9(5)
Fe2 C21 C22 C18 62.8(3)
C20 C21 C22 Fe2 -58.9(3)
C20 C19 C18 C22 7.7(6)
Fe2 C19 C18 C22 -56.4(4)
C20 C19 C18 Fe2 64.0(3)
C21 C22 C18 C19 -7.2(5)
Fe2 C22 C18 C19 55.1(4)
C21 C22 C18 Fe2 -62.3(3)
C2 B3 C8 C7 -134.4(3)
C1 B3 C8 C7 159.5(3)
B9 B3 C8 C7 -4.1(6)
B8 B3 C8 C7 -73.5(4)
B4 B3 C8 C7 85.8(5)
C2 B3 C8 C9 97.1(4)
C1 B3 C8 C9 31.0(5)
B9 B3 C8 C9 -132.6(4)
B8 B3 C8 C9 158.0(3)
B4 B3 C8 C9 -42.8(6)
C2 B3 C8 C3 -19.2(4)
C1 B3 C8 C3 -85.3(4)
B9 B3 C8 C3 111.1(4)
B8 B3 C8 C3 41.7(4)
B4 B3 C8 C3 -159.1(4)
C9 C8 C7 C6 -33.8(3)
B3 C8 C7 C6 -173.6(3)
C3 C8 C7 C6 68.3(3)
C8 C7 C6 C5 1.0(4)
C7 C6 C5 C9 32.5(4)
C7 C6 C5 C4 -72.2(4)
C6 C5 C9 C8 -50.3(3)
C4 C5 C9 C8 61.8(3)
C7 C8 C9 C5 49.5(3)
B3 C8 C9 C5 -173.7(3)
C3 C8 C9 C5 -54.1(3)
C7 C8 C3 C4 -72.7(3)
C9 C8 C3 C4 28.3(3)
B3 C8 C3 C4 160.4(3)
C7 C8 C3 S2 164.9(2)
C9 C8 C3 S2 -94.1(2)
B3 C8 C3 S2 37.9(3)
C8 C3 C4 C23 127.1(3)
S2 C3 C4 C23 -115.0(3)
C8 C3 C4 C5 9.2(3)
S2 C3 C4 C5 127.1(2)
C6 C5 C4 C23 -58.1(4)
C9 C5 C4 C23 -163.5(3)
C6 C5 C4 C3 61.2(3)
C9 C5 C4 C3 -44.2(3)
C3 C4 C23 O2 -25.4(5)
C5 C4 C23 O2 86.6(4)
C3 C4 C23 C24 156.0(3)
C5 C4 C23 C24 -92.0(4)
O2 C23 C24 C25 -179.6(4)
C4 C23 C24 C25 -1.0(6)
O2 C23 C24 C28 7.4(6)
C4 C23 C24 C28 -174.0(3)
O2 C23 C24 Fe1 91.8(4)
C4 C23 C24 Fe1 -89.5(4)
C28 C24 C25 C26 -0.4(4)
C23 C24 C25 C26 -174.2(4)
Fe1 C24 C25 C26 -60.9(3)
C28 C24 C25 Fe1 60.5(3)
C23 C24 C25 Fe1 -113.3(4)
C24 C25 C26 C27 1.3(5)
Fe1 C25 C26 C27 -57.9(3)
C24 C25 C26 Fe1 59.2(3)
C25 C26 C27 C28 -1.7(5)
Fe1 C26 C27 C28 -59.4(3)
C25 C26 C27 Fe1 57.7(3)
C26 C27 C28 C24 1.5(5)
Fe1 C27 C28 C24 -58.4(3)
C26 C27 C28 Fe1 59.9(3)
C25 C24 C28 C27 -0.7(4)
C23 C24 C28 C27 173.8(3)
Fe1 C24 C28 C27 59.6(3)
C25 C24 C28 Fe1 -60.2(3)
C23 C24 C28 Fe1 114.2(3)
C33 C29 C30 C31 -1.2(5)
Fe1 C29 C30 C31 60.5(3)
C33 C29 C30 Fe1 -61.6(3)
C29 C30 C31 C32 0.7(5)
Fe1 C30 C31 C32 59.2(3)
C29 C30 C31 Fe1 -58.6(3)
C30 C31 C32 C33 0.1(5)
Fe1 C31 C32 C33 59.4(3)
C30 C31 C32 Fe1 -59.3(3)
C31 C32 C33 C29 -0.8(5)
Fe1 C32 C33 C29 59.0(3)
C31 C32 C33 Fe1 -59.8(3)
C30 C29 C33 C32 1.2(4)
Fe1 C29 C33 C32 -60.1(3)
C30 C29 C33 Fe1 61.3(3)
C25 C24 Fe1 C29 -114.2(2)
C28 C24 Fe1 C29 127.5(2)
C23 C24 Fe1 C29 11.6(3)
C28 C24 Fe1 C25 -118.3(3)
C23 C24 Fe1 C25 125.8(4)
C25 C24 Fe1 C30 -74.3(3)
C28 C24 Fe1 C30 167.5(2)
C23 C24 Fe1 C30 51.5(4)
C25 C24 Fe1 C33 -156.9(2)
C28 C24 Fe1 C33 84.8(3)
C23 C24 Fe1 C33 -31.1(4)
C25 C24 Fe1 C28 118.3(3)
C23 C24 Fe1 C28 -115.9(4)
C25 C24 Fe1 C27 80.7(3)
C28 C24 Fe1 C27 -37.6(2)
C23 C24 Fe1 C27 -153.5(3)
C25 C24 Fe1 C32 171.3(3)
C28 C24 Fe1 C32 53.1(4)
C23 C24 Fe1 C32 -62.8(5)
C25 C24 Fe1 C31 -49.1(7)
C28 C24 Fe1 C31 -167.3(6)
C23 C24 Fe1 C31 76.8(7)
C25 C24 Fe1 C26 36.6(2)
C28 C24 Fe1 C26 -81.6(2)
C23 C24 Fe1 C26 162.5(3)
C33 C29 Fe1 C24 -112.5(2)
C30 C29 Fe1 C24 131.0(3)
C33 C29 Fe1 C25 -155.3(2)
C30 C29 Fe1 C25 88.1(3)
C33 C29 Fe1 C30 116.5(4)
C30 C29 Fe1 C33 -116.5(4)
C33 C29 Fe1 C28 -71.2(3)
C30 C29 Fe1 C28 172.3(2)
C33 C29 Fe1 C27 -42.5(8)
C30 C29 Fe1 C27 -159.1(6)
C33 C29 Fe1 C32 37.5(2)
C30 C29 Fe1 C32 -79.0(3)
C33 C29 Fe1 C31 81.1(3)
C30 C29 Fe1 C31 -35.4(3)
C33 C29 Fe1 C26 171.9(3)
C30 C29 Fe1 C26 55.4(5)
C26 C25 Fe1 C24 120.0(3)
C26 C25 Fe1 C29 -156.7(3)
C24 C25 Fe1 C29 83.2(3)
C26 C25 Fe1 C30 -112.4(3)
C24 C25 Fe1 C30 127.6(2)
C26 C25 Fe1 C33 167.9(3)
C24 C25 Fe1 C33 47.9(4)
C26 C25 Fe1 C28 81.3(3)
C24 C25 Fe1 C28 -38.7(2)
C26 C25 Fe1 C27 37.9(2)
C24 C25 Fe1 C27 -82.1(2)
C26 C25 Fe1 C32 -41.4(8)
C24 C25 Fe1 C32 -161.4(7)
C26 C25 Fe1 C31 -73.5(3)
C24 C25 Fe1 C31 166.5(2)
C24 C25 Fe1 C26 -120.0(3)
C31 C30 Fe1 C24 170.5(2)
C29 C30 Fe1 C24 -68.9(3)
C31 C30 Fe1 C29 -120.6(4)
C31 C30 Fe1 C25 128.4(3)
C29 C30 Fe1 C25 -111.0(3)
C31 C30 Fe1 C33 -81.5(3)
C29 C30 Fe1 C33 39.0(3)
C31 C30 Fe1 C28 -149.2(7)
C29 C30 Fe1 C28 -28.6(9)
C31 C30 Fe1 C27 48.1(5)
C29 C30 Fe1 C27 168.7(4)
C31 C30 Fe1 C32 -38.0(3)
C29 C30 Fe1 C32 82.6(3)
C29 C30 Fe1 C31 120.6(4)
C31 C30 Fe1 C26 85.6(3)
C29 C30 Fe1 C26 -153.8(2)
C32 C33 Fe1 C24 -156.8(2)
C29 C33 Fe1 C24 84.4(3)
C32 C33 Fe1 C29 118.8(4)
C32 C33 Fe1 C25 170.0(3)
C29 C33 Fe1 C25 51.3(4)
C32 C33 Fe1 C30 79.2(3)
C29 C33 Fe1 C30 -39.5(3)
C32 C33 Fe1 C28 -113.2(3)
C29 C33 Fe1 C28 128.1(2)
C32 C33 Fe1 C27 -73.8(3)
C29 C33 Fe1 C27 167.4(3)
C29 C33 Fe1 C32 -118.8(4)
C32 C33 Fe1 C31 37.5(3)
C29 C33 Fe1 C31 -81.2(3)
C32 C33 Fe1 C26 -44.9(8)
C29 C33 Fe1 C26 -163.7(6)
C27 C28 Fe1 C24 -118.6(3)
C27 C28 Fe1 C29 169.1(3)
C24 C28 Fe1 C29 -72.3(3)
C27 C28 Fe1 C25 -80.4(3)
C24 C28 Fe1 C25 38.2(2)
C27 C28 Fe1 C30 -167.6(7)
C24 C28 Fe1 C30 -49.0(8)
C27 C28 Fe1 C33 129.0(3)
C24 C28 Fe1 C33 -112.5(2)
C24 C28 Fe1 C27 118.6(3)
C27 C28 Fe1 C32 87.1(3)
C24 C28 Fe1 C32 -154.3(2)
C27 C28 Fe1 C31 55.0(5)
C24 C28 Fe1 C31 173.6(3)
C27 C28 Fe1 C26 -37.5(3)
C24 C28 Fe1 C26 81.1(2)
C28 C27 Fe1 C24 38.7(2)
C26 C27 Fe1 C24 -81.2(3)
C28 C27 Fe1 C29 -36.2(8)
C26 C27 Fe1 C29 -156.2(6)
C28 C27 Fe1 C25 82.9(3)
C26 C27 Fe1 C25 -37.0(2)
C28 C27 Fe1 C30 174.1(3)
C26 C27 Fe1 C30 54.1(5)
C28 C27 Fe1 C33 -70.0(3)
C26 C27 Fe1 C33 170.0(2)
C26 C27 Fe1 C28 -120.0(4)
C28 C27 Fe1 C32 -110.7(3)
C26 C27 Fe1 C32 129.3(3)
C28 C27 Fe1 C31 -153.6(2)
C26 C27 Fe1 C31 86.5(3)
C28 C27 Fe1 C26 120.0(4)
C33 C32 Fe1 C24 46.7(4)
C31 C32 Fe1 C24 166.0(3)
C33 C32 Fe1 C29 -38.1(3)
C31 C32 Fe1 C29 81.2(3)
C33 C32 Fe1 C25 -159.0(7)
C31 C32 Fe1 C25 -39.7(9)
C33 C32 Fe1 C30 -83.0(3)
C31 C32 Fe1 C30 36.4(3)
C31 C32 Fe1 C33 119.3(4)
C33 C32 Fe1 C28 83.5(3)
C31 C32 Fe1 C28 -157.2(2)
C33 C32 Fe1 C27 126.5(3)
C31 C32 Fe1 C27 -114.2(3)
C33 C32 Fe1 C31 -119.3(4)
C33 C32 Fe1 C26 167.6(2)
C31 C32 Fe1 C26 -73.1(3)
C30 C31 Fe1 C24 -32.0(8)
C32 C31 Fe1 C24 -151.2(6)
C30 C31 Fe1 C29 37.8(3)
C32 C31 Fe1 C29 -81.4(3)
C30 C31 Fe1 C25 -71.6(3)
C32 C31 Fe1 C25 169.2(2)
C32 C31 Fe1 C30 -119.2(4)
C30 C31 Fe1 C33 81.9(3)
C32 C31 Fe1 C33 -37.3(3)
C30 C31 Fe1 C28 166.0(3)
C32 C31 Fe1 C28 46.8(5)
C30 C31 Fe1 C27 -156.4(3)
C32 C31 Fe1 C27 84.4(3)
C30 C31 Fe1 C32 119.2(4)
C30 C31 Fe1 C26 -112.4(3)
C32 C31 Fe1 C26 128.4(3)
C25 C26 Fe1 C24 -37.6(2)
C27 C26 Fe1 C24 81.8(3)
C25 C26 Fe1 C29 47.9(5)
C27 C26 Fe1 C29 167.3(3)
C27 C26 Fe1 C25 119.4(4)
C25 C26 Fe1 C30 86.3(3)
C27 C26 Fe1 C30 -154.3(3)
C25 C26 Fe1 C33 -155.2(6)
C27 C26 Fe1 C33 -35.8(8)
C25 C26 Fe1 C28 -82.4(3)
C27 C26 Fe1 C28 37.0(2)
C25 C26 Fe1 C27 -119.4(4)
C25 C26 Fe1 C32 168.7(2)
C27 C26 Fe1 C32 -71.9(3)
C25 C26 Fe1 C31 127.6(3)
C27 C26 Fe1 C31 -113.0(3)
C18 C19 Fe2 C17 -82.9(3)
C20 C19 Fe2 C17 164.1(3)
C18 C19 Fe2 C20 113.0(4)
C18 C19 Fe2 C13 -126.9(3)
C20 C19 Fe2 C13 120.1(3)
C18 C19 Fe2 C21 76.9(3)
C20 C19 Fe2 C21 -36.1(3)
C20 C19 Fe2 C18 -113.0(4)
C18 C19 Fe2 C16 -46.5(7)
C20 C19 Fe2 C16 -159.5(5)
C18 C19 Fe2 C22 33.3(3)
C20 C19 Fe2 C22 -79.7(3)
C18 C19 Fe2 C14 -168.8(3)
C20 C19 Fe2 C14 78.2(3)
C18 C19 Fe2 C15 153.7(5)
C20 C19 Fe2 C15 40.7(7)
C13 C17 Fe2 C19 -83.5(3)
C16 C17 Fe2 C19 161.0(3)
C13 C17 Fe2 C20 -55.0(6)
C16 C17 Fe2 C20 -170.5(5)
C16 C17 Fe2 C13 -115.5(4)
C13 C17 Fe2 C21 165.4(5)
C16 C17 Fe2 C21 49.9(7)
C13 C17 Fe2 C18 -125.7(3)
C16 C17 Fe2 C18 118.8(3)
C13 C17 Fe2 C16 115.5(4)
C13 C17 Fe2 C22 -167.4(3)
C16 C17 Fe2 C22 77.1(3)
C13 C17 Fe2 C14 37.2(2)
C16 C17 Fe2 C14 -78.3(3)
C13 C17 Fe2 C15 79.2(3)
C16 C17 Fe2 C15 -36.3(3)
C21 C20 Fe2 C19 -120.4(4)
C21 C20 Fe2 C17 -159.5(5)
C19 C20 Fe2 C17 -39.1(7)
C21 C20 Fe2 C13 159.9(3)
C19 C20 Fe2 C13 -79.7(3)
C19 C20 Fe2 C21 120.4(4)
C21 C20 Fe2 C18 -79.9(3)
C19 C20 Fe2 C18 40.5(3)
C21 C20 Fe2 C16 38.5(7)
C19 C20 Fe2 C16 158.9(5)
C21 C20 Fe2 C22 -36.9(3)
C19 C20 Fe2 C22 83.5(3)
C21 C20 Fe2 C14 116.7(3)
C19 C20 Fe2 C14 -122.9(3)
C21 C20 Fe2 C15 74.9(3)
C19 C20 Fe2 C15 -164.7(3)
C14 C13 Fe2 C19 -124.0(3)
C17 C13 Fe2 C19 116.5(3)
C12 C13 Fe2 C19 -2.4(4)
C14 C13 Fe2 C17 119.5(4)
C12 C13 Fe2 C17 -118.9(5)
C14 C13 Fe2 C20 -81.9(3)
C17 C13 Fe2 C20 158.6(3)
C12 C13 Fe2 C20 39.7(4)
C14 C13 Fe2 C21 -47.5(6)
C17 C13 Fe2 C21 -167.0(4)
C12 C13 Fe2 C21 74.1(6)
C14 C13 Fe2 C18 -164.3(3)
C17 C13 Fe2 C18 76.1(3)
C12 C13 Fe2 C18 -42.8(5)
C14 C13 Fe2 C16 78.9(3)
C17 C13 Fe2 C16 -40.6(3)
C12 C13 Fe2 C16 -159.5(4)
C14 C13 Fe2 C22 154.6(5)
C17 C13 Fe2 C22 35.1(7)
C12 C13 Fe2 C22 -83.8(7)
C17 C13 Fe2 C14 -119.5(4)
C12 C13 Fe2 C14 121.5(5)
C14 C13 Fe2 C15 35.3(3)
C17 C13 Fe2 C15 -84.3(3)
C12 C13 Fe2 C15 156.8(4)
C20 C21 Fe2 C19 37.0(3)
C22 C21 Fe2 C19 -84.0(3)
C20 C21 Fe2 C17 157.6(5)
C22 C21 Fe2 C17 36.6(7)
C22 C21 Fe2 C20 -121.0(4)
C20 C21 Fe2 C13 -48.2(6)
C22 C21 Fe2 C13 -169.3(4)
C20 C21 Fe2 C18 80.5(3)
C22 C21 Fe2 C18 -40.5(3)
C20 C21 Fe2 C16 -164.5(3)
C22 C21 Fe2 C16 74.5(3)
C20 C21 Fe2 C22 121.0(4)
C20 C21 Fe2 C14 -82.7(3)
C22 C21 Fe2 C14 156.3(3)
C20 C21 Fe2 C15 -123.0(3)
C22 C21 Fe2 C15 116.0(3)
C22 C18 Fe2 C19 125.9(5)
C19 C18 Fe2 C17 116.3(3)
C22 C18 Fe2 C17 -117.8(3)
C19 C18 Fe2 C20 -40.9(3)
C22 C18 Fe2 C20 84.9(3)
C19 C18 Fe2 C13 73.5(4)
C22 C18 Fe2 C13 -160.6(3)
C19 C18 Fe2 C21 -84.3(3)
C22 C18 Fe2 C21 41.6(3)
C19 C18 Fe2 C16 161.3(3)
C22 C18 Fe2 C16 -72.8(4)
C19 C18 Fe2 C22 -125.9(5)
C19 C18 Fe2 C14 34.2(9)
C22 C18 Fe2 C14 160.1(6)
C19 C18 Fe2 C15 -158.1(4)
C22 C18 Fe2 C15 -32.2(6)
C15 C16 Fe2 C19 -169.7(5)
C17 C16 Fe2 C19 -48.8(6)
C15 C16 Fe2 C17 -120.9(4)
C15 C16 Fe2 C20 49.2(7)
C17 C16 Fe2 C20 170.2(5)
C15 C16 Fe2 C13 -81.2(3)
C17 C16 Fe2 C13 39.7(3)
C15 C16 Fe2 C21 77.2(3)
C17 C16 Fe2 C21 -161.9(3)
C15 C16 Fe2 C18 156.5(3)
C17 C16 Fe2 C18 -82.5(3)
C15 C16 Fe2 C22 117.6(3)
C17 C16 Fe2 C22 -121.5(3)
C15 C16 Fe2 C14 -37.4(3)
C17 C16 Fe2 C14 83.6(3)
C17 C16 Fe2 C15 120.9(4)
C18 C22 Fe2 C19 -33.6(3)
C21 C22 Fe2 C19 78.8(3)
C18 C22 Fe2 C17 81.5(4)
C21 C22 Fe2 C17 -166.1(3)
C18 C22 Fe2 C20 -76.8(3)
C21 C22 Fe2 C20 35.6(3)
C18 C22 Fe2 C13 54.7(7)
C21 C22 Fe2 C13 167.2(5)
C18 C22 Fe2 C21 -112.4(4)
C21 C22 Fe2 C18 112.4(4)
C18 C22 Fe2 C16 124.3(3)
C21 C22 Fe2 C16 -123.3(3)
C18 C22 Fe2 C14 -166.9(4)
C21 C22 Fe2 C14 -54.5(6)
C18 C22 Fe2 C15 165.9(3)
C21 C22 Fe2 C15 -81.7(3)
C15 C14 Fe2 C19 -161.2(3)
C13 C14 Fe2 C19 76.7(3)
C15 C14 Fe2 C17 84.1(3)
C13 C14 Fe2 C17 -37.9(2)
C15 C14 Fe2 C20 -119.1(3)
C13 C14 Fe2 C20 118.9(3)
C15 C14 Fe2 C13 122.1(4)
C15 C14 Fe2 C21 -77.4(3)
C13 C14 Fe2 C21 160.5(3)
C15 C14 Fe2 C18 172.3(7)
C13 C14 Fe2 C18 50.3(8)
C15 C14 Fe2 C16 38.5(3)
C13 C14 Fe2 C16 -83.5(3)
C15 C14 Fe2 C22 -38.8(6)
C13 C14 Fe2 C22 -160.9(4)
C13 C14 Fe2 C15 -122.1(4)
C14 C15 Fe2 C19 50.5(7)
C16 C15 Fe2 C19 168.7(5)
C14 C15 Fe2 C17 -80.4(3)
C16 C15 Fe2 C17 37.7(3)
C14 C15 Fe2 C20 80.9(3)
C16 C15 Fe2 C20 -160.9(3)
C14 C15 Fe2 C13 -36.3(3)
C16 C15 Fe2 C13 81.9(3)
C14 C15 Fe2 C21 120.3(3)
C16 C15 Fe2 C21 -121.5(3)
C14 C15 Fe2 C18 -174.7(4)
C16 C15 Fe2 C18 -56.5(6)
C14 C15 Fe2 C16 -118.2(4)
C14 C15 Fe2 C22 162.4(3)
C16 C15 Fe2 C22 -79.4(3)
C16 C15 Fe2 C14 118.2(4)
C11 C10 S1 C1 170.3(4)
B4 C1 S1 C10 4.8(3)
B5 C1 S1 C10 83.5(3)
B6 C1 S1 C10 153.1(3)
B3 C1 S1 C10 -75.2(3)
C2 C1 S1 C10 -142.8(3)
B8 C2 S2 C3 -44.6(3)
B7 C2 S2 C3 -124.1(3)
B3 C2 S2 C3 25.3(2)
B6 C2 S2 C3 160.4(3)
C1 C2 S2 C3 91.0(2)
C4 C3 S2 C2 -154.0(3)
C8 C3 S2 C2 -37.9(2)
